data_2104638
loop_
_publ_author_name
'Dittrich, Birger'
'Weber, Manuela'
'Kalinowski, Roman'
'Grabowsky, Simon'
'H\"ubschle, Christian B.'
'Luger, Peter'

_publ_contact_author
;
  Prof. Dr. Peter Luger
  Freie Universitaet Berlin
  Institut fuer Chemie und Biochemie
  Kristallographie
  Fabeckstr. 36a
  14195 Berlin
  Germany
;
_publ_section_title
;
 How to easily replace the independent atom model -- the example of
 bergenin, a potential anti-HIV agent of traditional Asian medicine
;
_journal_coeditor_code SN5088
_journal_issue 6
_journal_name_full 'Acta Crystallographica Section B'
_journal_page_first 749
_journal_page_last 756
_journal_paper_doi 10.1107/S0108768109046060
_journal_volume 65
_journal_year 2009
_chemical_formula_moiety 'C14 H16 O9, H2 O'
_chemical_formula_sum 'C14 H18 O10'
_chemical_formula_weight 346.28
_chemical_name_common bergenin
_space_group_IT_number 19
_symmetry_cell_setting orthorhombic
_symmetry_space_group_name_Hall 'P 2ac 2ab'
_symmetry_space_group_name_H-M 'P 21 21 21'
_atom_sites_solution_hydrogens geom
_atom_sites_solution_primary direct
_atom_sites_solution_secondary difmap
_cell_angle_alpha 90.
_cell_angle_beta 90.
_cell_angle_gamma 90.
_cell_formula_units_Z 4
_cell_length_a 7.4880(10)
_cell_length_b 13.9340(10)
_cell_length_c 14.2750(10)
_cell_measurement_reflns_used 80
_cell_measurement_temperature 293(2)
_cell_measurement_theta_max 60
_cell_measurement_theta_min 15
_cell_volume 1489.4(2)
_computing_cell_refinement 'STOE software'
_computing_data_collection 'STOE software'
_computing_data_reduction 'Stoe-routine REDUC'
_computing_molecular_graphics 'Volkov et al, (2006)'
_computing_publication_material 'Volkov et al, (2006)'
_computing_structure_refinement 'Volkov et al, (2006)'
_computing_structure_solution 'SHELXS-97 (Sheldrick, 2008)'
_diffrn_ambient_temperature 293(2)
_diffrn_measured_fraction_theta_full 0.999
_diffrn_measured_fraction_theta_max 1.
_diffrn_measurement_device_type
;
Stoe four circle diffractometer, microVAX controlled
;
_diffrn_measurement_method \w/2\q
_diffrn_radiation_monochromator no
_diffrn_radiation_source 'fine-focus sealed tube'
_diffrn_radiation_type CuK\a
_diffrn_radiation_wavelength 1.54178
_diffrn_reflns_av_R_equivalents 0.019
_diffrn_reflns_av_sigmaI/netI 0.018
_diffrn_reflns_limit_h_max 8
_diffrn_reflns_limit_h_min -8
_diffrn_reflns_limit_k_max 16
_diffrn_reflns_limit_k_min 0
_diffrn_reflns_limit_l_max 16
_diffrn_reflns_limit_l_min 0
_diffrn_reflns_number 5547
_diffrn_reflns_theta_full 65.
_diffrn_reflns_theta_max 65.00
_diffrn_reflns_theta_min 4.43
_diffrn_standards_decay_% 0
_diffrn_standards_interval_time 90
_diffrn_standards_number 3
_exptl_absorpt_coefficient_mu 1.158
_exptl_absorpt_correction_type none
_exptl_crystal_colour colourless
_exptl_crystal_density_diffrn 1.544
_exptl_crystal_density_method 'Not Measured'
_exptl_crystal_description block
_exptl_crystal_F_000 728
_exptl_crystal_size_max 0.50
_exptl_crystal_size_mid 0.38
_exptl_crystal_size_min 0.36
_refine_diff_density_max 0.093
_refine_diff_density_min -0.087
_refine_ls_abs_structure_details 'Flack H D (1983), Acta Cryst. A39, 876-881'
_refine_ls_abs_structure_Flack -0.02(12)
_refine_ls_extinction_method none
_refine_ls_goodness_of_fit_ref 1.867
_refine_ls_hydrogen_treatment noref
_refine_ls_matrix_type full
_refine_ls_number_parameters 289
_refine_ls_number_reflns 2436
_refine_ls_number_restraints 0
_refine_ls_R_factor_all 0.015
_refine_ls_R_factor_gt 0.013
_refine_ls_shift/su_max 0.000
_refine_ls_shift/su_mean 0.000
_refine_ls_structure_factor_coef Fsqd
_refine_ls_weighting_details
;
calc w2 = 1/[s^2^(Fo^2^)]
;
_refine_ls_weighting_scheme calc
_refine_ls_wR_factor_ref 0.026
_reflns_number_gt 2467
_reflns_number_total 2531
_reflns_threshold_expression >2sigma(I)
_cod_data_source_file sn5088.cif
_cod_data_source_block I
_cod_original_sg_symbol_Hall 'P 2AC 2AB'
_cod_original_sg_symbol_H-M 'P 212121'
_cod_database_code 2104638
_cod_database_fobs_code 2104638

loop_
_symmetry_equiv_pos_as_xyz
'x, y, z'
'-x+1/2, -y, z+1/2'
'-x, y+1/2, -z+1/2'
'x+1/2, -y+1/2, -z'

loop_
_atom_rho_multipole_atom_label
_atom_rho_multipole_coeff_Pv
_atom_rho_multipole_coeff_P00
_atom_rho_multipole_coeff_P10
_atom_rho_multipole_coeff_P11
_atom_rho_multipole_coeff_P1-1
_atom_rho_multipole_coeff_P20
_atom_rho_multipole_coeff_P21
_atom_rho_multipole_coeff_P2-1
_atom_rho_multipole_coeff_P22
_atom_rho_multipole_coeff_P2-2
_atom_rho_multipole_coeff_P30
_atom_rho_multipole_coeff_P31
_atom_rho_multipole_coeff_P3-1
_atom_rho_multipole_coeff_P32
_atom_rho_multipole_coeff_P3-2
_atom_rho_multipole_coeff_P33
_atom_rho_multipole_coeff_P3-3
_atom_rho_multipole_coeff_P40
_atom_rho_multipole_coeff_P41
_atom_rho_multipole_coeff_P4-1
_atom_rho_multipole_coeff_P42
_atom_rho_multipole_coeff_P4-2
_atom_rho_multipole_coeff_P43
_atom_rho_multipole_coeff_P4-3
_atom_rho_multipole_coeff_P44
_atom_rho_multipole_coeff_P4-4
_atom_rho_multipole_kappa
_atom_rho_multipole_kappa_prime0
_atom_rho_multipole_kappa_prime1
_atom_rho_multipole_kappa_prime2
_atom_rho_multipole_kappa_prime3
_atom_rho_multipole_kappa_prime4
O(1) 6.0456 0 0 -0.0004 -0.1102 -0.1925 0 0 0.0802 -0.0151 0 -0.0096 0.1074 0 0 -0.0095 0.0004 -0.0004 0 0 0.0248 -0.0034 0 0 -0.0309 -0.026 0.9936(16) 1 1 1 1 1
O(2) 6.0864 0 -0.1191 0 0 -0.0008 0 0 0.1536 0 -0.0208 0 0 -0.0192 0 0 0 0.0182 0 0 0.0269 0 0 0 -0.015 0 0.9903(11) 1 1 1 1 1
O(3) 6.0864 0 -0.1191 0 0 -0.0008 0 0 0.1536 0 -0.0208 0 0 -0.0192 0 0 0 0.0182 0 0 0.0269 0 0 0 -0.015 0 0.9903(11) 1 1 1 1 1
O(4) 6.0181 0 0 -0.0772 -0.0949 0.1209 0 0 -0.0446 0.0628 0 0.0144 0.0035 0 0 0.0592 -0.0332 0.0046 0 0 0.0212 -0.0002 0 0 -0.0044 0.0403 0.9910(10) 1 1 1 1 1
O(5) 6.0864 0 -0.1191 0 0 -0.0008 0 0 0.1536 0 -0.0208 0 0 -0.0192 0 0 0 0.0182 0 0 0.0269 0 0 0 -0.015 0 0.9903(11) 1 1 1 1 1
O(6) 6.0181 0 0 -0.0772 -0.0949 0.1209 0 0 -0.0446 0.0628 0 0.0144 0.0035 0 0 0.0592 -0.0332 0.0046 0 0 0.0212 -0.0002 0 0 -0.0044 0.0403 0.9910(10) 1 1 1 1 1
O(7) 6.0181 0 0 -0.0772 -0.0949 0.1209 0 0 -0.0446 0.0628 0 0.0144 0.0035 0 0 0.0592 -0.0332 0.0046 0 0 0.0212 -0.0002 0 0 -0.0044 0.0403 0.9910(10) 1 1 1 1 1
O(8) 6.0181 0 0 -0.0772 -0.0949 0.1209 0 0 -0.0446 0.0628 0 0.0144 0.0035 0 0 0.0592 -0.0332 0.0046 0 0 0.0212 -0.0002 0 0 -0.0044 0.0403 0.9910(10) 1 1 1 1 1
O(9) 6.0181 0 0 -0.0772 -0.0949 0.1209 0 0 -0.0446 0.0628 0 0.0144 0.0035 0 0 0.0592 -0.0332 0.0046 0 0 0.0212 -0.0002 0 0 -0.0044 0.0403 0.9910(10) 1 1 1 1 1
O(10) 5.9145 0 -0.1161 0 0 0.0018 0 0 0.0843 0 -0.0873 0 0 -0.0659 0 0 0 -0.0424 0 0 -0.0749 0 0 0 0.0231 0 0.9946(15) 1 1 1 1 1
C(1) 4.0924 0 0 0.1328 -0.0148 -0.2507 0 0 0.1595 0 0 0.0097 -0.0496 0 0 0.3275 0.0273 -0.0371 0 0 0.0033 0.0082 0 0 -0.0033 0.0534 0.998(3) 1 1 1 1 1
C(2) 4.0186 0 0 -0.0304 0.0046 0.0267 0 0 -0.0544 0.0184 0 -0.1795 -0.2159 0 0 0.2134 -0.0551 0.0396 0 0 -0.0705 0.0898 0 0 0.067 0.0317 0.9836(17) 1 1 1 1 1
C(3) 4.0186 0 0 -0.0304 0.0046 0.0267 0 0 -0.0544 0.0184 0 -0.1795 -0.2159 0 0 0.2134 -0.0551 0.0396 0 0 -0.0705 0.0898 0 0 0.067 0.0317 0.9836(17) 1 1 1 1 1
C(4) 3.9336 0 0 -0.0062 0.0202 -0.1409 0 0 -0.0008 -0.0425 0 -0.0184 -0.0057 0 0 0.1919 0.053 -0.0186 0 0 -0.0908 0.0105 0 0 0.0461 0.0597 1.010(3) 1 1 1 1 1
C(5) 4.0143 0 0 0.0066 0.0395 -0.1456 0 0 0.0411 -0.0192 0 0.0035 0.0497 0 0 0.2463 0.0139 0.0178 0 0 -0.0034 0.0118 0 0 -0.0291 -0.0747 1.008(3) 1 1 1 1 1
C(6) 4.137 0 -0.0829 0 0 0.0483 0 0 -0.1291 0 0.3506 0 0 0.1414 0 0 0 0.017 0 0 0.0349 0 0 0 0.0473 0 1.008(3) 1 1 1 1 1
C(7) 3.9549 0 0 -0.0649 0.0151 -0.1311 0 0 -0.0487 0.0064 0 -0.1168 -0.005 0 0 0.2988 -0.0068 -0.0176 0 0 -0.0394 -0.0018 0 0 0.1111 -0.0186 1.006(3) 1 1 1 1 1
C(8) 3.9993 0 0.0359 0 0 0.082 0 0 -0.1321 0 -0.2425 0 0 -0.1477 0 0 0 0.056 0 0 0.0007 0 0 0 0.0309 0 1.005(3) 1 1 1 1 1
C(9) 4.1347 0 -0.0086 0 0 0.0769 0 0 -0.1539 0 -0.2233 0 0 -0.1676 0 0 0 0.0099 0 0 -0.0261 0 0 0 0.0304 0 1.008(3) 1 1 1 1 1
C(10) 4.0186 0 0 -0.0304 0.0046 0.0267 0 0 -0.0544 0.0184 0 -0.1795 -0.2159 0 0 0.2134 -0.0551 0.0396 0 0 -0.0705 0.0898 0 0 0.067 0.0317 0.9836(17) 1 1 1 1 1
C(11) 4.0186 0 0 -0.0304 0.0046 0.0267 0 0 -0.0544 0.0184 0 -0.1795 -0.2159 0 0 0.2134 -0.0551 0.0396 0 0 -0.0705 0.0898 0 0 0.067 0.0317 0.9836(17) 1 1 1 1 1
C(12) 4.0186 0 0 -0.0304 0.0046 0.0267 0 0 -0.0544 0.0184 0 -0.1795 -0.2159 0 0 0.2134 -0.0551 0.0396 0 0 -0.0705 0.0898 0 0 0.067 0.0317 0.9836(17) 1 1 1 1 1
C(13) 4.0382 0 0 -0.0364 -0.0298 0.025 0 0 -0.0366 0.026 0 -0.1858 -0.1907 0 0 0.2167 -0.0669 0.0462 0 0 -0.0783 0.1427 0 0 0.0262 0.0098 0.983(3) 1 1 1 1 1
C(14) 3.7777 0 -0.0239 0 0 -0.0582 0 0 0 0 0.4789 0 0 0 0 -0.0417 -0.1282 0.0949 0 0 0 0 0.0078 0.0677 0 0 0.974(4) 1 1 1 1 1
H(1) 0.9207 0 0.1973 0 0 0.0888 0 0 0 0 0.0218 0 0 0 0 0 0 -0.0161 0 0 0 0 0 0 0 0 1.111325 1.2 1.2 1.2 1.2 1.2
H(2) 0.9207 0 0.1973 0 0 0.0888 0 0 0 0 0.0218 0 0 0 0 0 0 -0.0161 0 0 0 0 0 0 0 0 1.111325 1.2 1.2 1.2 1.2 1.2
H(3) 0.9207 0 0.1973 0 0 0.0888 0 0 0 0 0.0218 0 0 0 0 0 0 -0.0161 0 0 0 0 0 0 0 0 1.111325 1.2 1.2 1.2 1.2 1.2
H(4) 0.9207 0 0.1973 0 0 0.0888 0 0 0 0 0.0218 0 0 0 0 0 0 -0.0161 0 0 0 0 0 0 0 0 1.111325 1.2 1.2 1.2 1.2 1.2
H(5) 0.9207 0 0.1973 0 0 0.0888 0 0 0 0 0.0218 0 0 0 0 0 0 -0.0161 0 0 0 0 0 0 0 0 1.111325 1.2 1.2 1.2 1.2 1.2
H(6) 1.002 0 0.1606 0 0 0.0905 0 0 0 0 0.0098 0 0 0 0 0 0 -0.0306 0 0 0 0 0 0 0 0 1.114277 1.2 1.2 1.2 1.2 1.2
H(7) 1.002 0 0.1606 0 0 0.0905 0 0 0 0 0.0098 0 0 0 0 0 0 -0.0306 0 0 0 0 0 0 0 0 1.114277 1.2 1.2 1.2 1.2 1.2
H(8) 0.9577 0 0.1494 0 0 0.0627 0 0 0 0 0.012 0 0 0 0 0 0 -0.0025 0 0 0 0 0 0 0 0 1.137069 1.2 1.2 1.2 1.2 1.2
H(9) 1.002 0 0.1606 0 0 0.0905 0 0 0 0 0.0098 0 0 0 0 0 0 -0.0306 0 0 0 0 0 0 0 0 1.114277 1.2 1.2 1.2 1.2 1.2
H(10) 1.002 0 0.1606 0 0 0.0905 0 0 0 0 0.0098 0 0 0 0 0 0 -0.0306 0 0 0 0 0 0 0 0 1.114277 1.2 1.2 1.2 1.2 1.2
H(11) 1.002 0 0.1606 0 0 0.0905 0 0 0 0 0.0098 0 0 0 0 0 0 -0.0306 0 0 0 0 0 0 0 0 1.114277 1.2 1.2 1.2 1.2 1.2
H(12) 0.9474 0 0.1448 0 0 0.0684 0 0 0 0 0.022 0 0 0 0 0 0 0.0048 0 0 0 0 0 0 0 0 1.116742 1.2 1.2 1.2 1.2 1.2
H(13) 0.9474 0 0.1448 0 0 0.0684 0 0 0 0 0.022 0 0 0 0 0 0 0.0048 0 0 0 0 0 0 0 0 1.116742 1.2 1.2 1.2 1.2 1.2
H(14) 0.9904 0 0.2144 0 0 0.0695 0 0 0 0 0.0311 0 0 0 0 0 0 0.013 0 0 0 0 0 0 0 0 1.123996 1.2 1.2 1.2 1.2 1.2
H(15) 0.9904 0 0.2144 0 0 0.0695 0 0 0 0 0.0311 0 0 0 0 0 0 0.013 0 0 0 0 0 0 0 0 1.123996 1.2 1.2 1.2 1.2 1.2
H(16) 0.9904 0 0.2144 0 0 0.0695 0 0 0 0 0.0311 0 0 0 0 0 0 0.013 0 0 0 0 0 0 0 0 1.123996 1.2 1.2 1.2 1.2 1.2
H(17) 1.0384 0 0.2259 0 0 0.1241 0 0 0 0 0.0307 0 0 0 0 0 0 -0.0124 0 0 0 0 0 0 0 0 1.054803 1.2 1.2 1.2 1.2 1.2
H(18) 1.0384 0 0.2259 0 0 0.1241 0 0 0 0 0.0307 0 0 0 0 0 0 -0.0124 0 0 0 0 0 0 0 0 1.054803 1.2 1.2 1.2 1.2 1.2

loop_
_atom_site_aniso_label
_atom_site_aniso_U_11
_atom_site_aniso_U_22
_atom_site_aniso_U_33
_atom_site_aniso_U_12
_atom_site_aniso_U_13
_atom_site_aniso_U_23
O1 0.0455(4) 0.0399(3) 0.0616(4) -0.0171(3) 0.0312(3) -0.0201(3)
O2 0.0324(3) 0.0260(3) 0.0429(3) -0.0089(2) 0.0126(3) -0.0065(2)
O3 0.0251(3) 0.0217(2) 0.0339(3) -0.0007(2) 0.0043(2) -0.0016(2)
O4 0.0311(3) 0.0394(3) 0.0530(4) -0.0118(3) 0.0144(3) -0.0136(3)
O5 0.0353(3) 0.0269(3) 0.0407(3) -0.0089(2) 0.0001(3) 0.0023(2)
O6 0.0442(4) 0.0211(2) 0.0616(4) -0.0030(2) 0.0160(3) -0.0075(2)
O7 0.0281(3) 0.0235(2) 0.0405(3) -0.0050(2) -0.0009(3) -0.0015(2)
O8 0.0340(3) 0.0246(2) 0.0367(3) 0.0020(2) -0.0017(3) -0.0063(2)
O9 0.0256(3) 0.0332(3) 0.0575(4) 0.0017(2) 0.0004(3) 0.0072(3)
C1 0.0291(4) 0.0275(3) 0.0395(4) -0.0063(3) 0.0122(3) -0.0061(3)
C2 0.0228(4) 0.0204(3) 0.0303(4) -0.0011(3) 0.0018(3) -0.0016(3)
C3 0.0233(3) 0.0212(3) 0.0282(4) -0.0009(3) -0.0001(3) -0.0013(3)
C4 0.0233(4) 0.0218(3) 0.0310(4) -0.0021(3) 0.0027(3) -0.0032(3)
C5 0.0245(4) 0.0251(3) 0.0324(4) -0.0047(3) 0.0026(3) -0.0035(3)
C6 0.0280(4) 0.0224(3) 0.0314(4) -0.0034(3) 0.0006(3) -0.0003(3)
C7 0.0297(4) 0.0218(3) 0.0370(4) -0.0009(3) 0.0028(4) -0.0022(3)
C8 0.0300(4) 0.0231(3) 0.0412(4) -0.0014(3) 0.0083(4) -0.0053(3)
C9 0.0249(4) 0.0219(3) 0.0352(4) -0.0031(3) 0.0046(3) -0.0041(3)
C10 0.0262(4) 0.0189(3) 0.0283(4) 0.0002(3) -0.0006(3) 0.0013(3)
C11 0.0247(4) 0.0222(3) 0.0262(3) 0.0006(3) -0.0018(3) -0.0004(3)
C12 0.0228(4) 0.0236(3) 0.0294(4) 0.0024(3) -0.0009(3) -0.0015(3)
C13 0.0286(4) 0.0305(4) 0.0353(4) 0.0023(3) 0.0046(3) -0.0031(3)
C14 0.0552(7) 0.0556(6) 0.0686(8) -0.0278(6) -0.0256(6) 0.0158(5)
O10 0.0294(3) 0.0348(3) 0.0485(4) 0.0007(3) 0.0037(3) 0.0017(3)

loop_
_atom_site_type_symbol
_atom_site_label
_atom_site_fract_x
_atom_site_fract_y
_atom_site_fract_z
_atom_site_U_iso_or_equiv
_atom_site_thermal_displace_type
_atom_site_calc_flag
_atom_site_refinement_flags
_atom_site_occupancy
O O1 0.09469(9) 0.54517(4) 0.70334(5) 0.0490(2) Uani . . 1.000
O O2 0.23566(8) 0.46031(3) 0.59799(4) 0.0338(2) Uani . . 1.000
O O3 0.64579(7) 0.50208(3) 0.46534(4) 0.0269(2) Uani . . 1.000
O O4 0.79144(8) 0.66321(4) 0.53086(5) 0.0412(2) Uani . . 1.000
O O5 0.71597(8) 0.83840(4) 0.60482(4) 0.0343(2) Uani . . 1.000
O O6 0.42365(9) 0.86746(4) 0.70709(5) 0.0423(2) Uani . . 1.000
O O7 0.21037(8) 0.31955(4) 0.45427(4) 0.0307(2) Uani . . 1.000
O O8 0.55706(8) 0.25544(4) 0.38785(4) 0.0318(2) Uani . . 1.000
O O9 0.98285(8) 0.45312(4) 0.37933(5) 0.0388(2) Uani . . 1.000
C C1 0.21936(12) 0.54087(5) 0.64921(6) 0.0320(2) Uani . . 1.000
C C2 0.35520(10) 0.46117(5) 0.51925(5) 0.0245(2) Uani . . 1.000
C C3 0.53599(10) 0.50105(5) 0.54696(5) 0.0242(2) Uani . . 1.000
C C4 0.50983(10) 0.60015(5) 0.58644(5) 0.0254(2) Uani . . 1.000
C C5 0.63557(10) 0.67356(5) 0.57752(5) 0.0273(2) Uani . . 1.000
C C6 0.60151(11) 0.76362(5) 0.61761(5) 0.0273(2) Uani . . 1.000
C C7 0.44611(11) 0.77859(5) 0.66980(5) 0.0295(2) Uani . . 1.000
C C8 0.32216(11) 0.70561(5) 0.68053(6) 0.0314(2) Uani . . 1.000
C C9 0.35432(11) 0.61731(5) 0.63747(5) 0.0273(2) Uani . . 1.000
C C10 0.37522(11) 0.35857(5) 0.48535(5) 0.0245(2) Uani . . 1.000
C C11 0.51737(10) 0.35269(5) 0.40842(5) 0.0244(2) Uani . . 1.000
C C12 0.68882(10) 0.40654(5) 0.43547(5) 0.0253(2) Uani . . 1.000
C C13 0.81504(11) 0.41451(6) 0.35266(6) 0.0315(2) Uani . . 1.000
C C14 0.87567(18) 0.83156(9) 0.65681(9) 0.0598(4) Uani . . 1.000
O O10 0.84509(8) 0.39232(5) 0.67789(5) 0.0376(2) Uani . . 1.000
H H1 0.7881(18) 0.6062(9) 0.4996(9) 0.059(4) Uiso . . 1.000
H H2 0.3157(17) 0.8738(8) 0.7450(8) 0.050(3) Uiso . . 1.000
H H3 0.1425(17) 0.3669(8) 0.4237(8) 0.047(3) Uiso . . 1.000
H H4 0.5978(16) 0.2282(8) 0.4424(8) 0.045(3) Uiso . . 1.000
H H5 0.9904(18) 0.5114(8) 0.3584(8) 0.051(3) Uiso . . 1.000
H H6 0.2968(13) 0.5063(7) 0.4644(7) 0.040(2) Uiso . . 1.000
H H7 0.5954(13) 0.4554(7) 0.5991(7) 0.042(3) Uiso . . 1.000
H H8 0.2041(18) 0.7148(7) 0.7206(8) 0.057(3) Uiso . . 1.000
H H9 0.4150(14) 0.3155(6) 0.5435(7) 0.037(2) Uiso . . 1.000
H H10 0.4626(14) 0.3849(6) 0.3461(7) 0.042(3) Uiso . . 1.000
H H11 0.7543(14) 0.3682(6) 0.4933(7) 0.040(3) Uiso . . 1.000
H H12 0.8402(16) 0.3459(8) 0.3259(7) 0.059(3) Uiso . . 1.000
H H13 0.7535(15) 0.4592(7) 0.2988(8) 0.054(3) Uiso . . 1.000
H H14 0.839(3) 0.8283(12) 0.7300(14) 0.120(6) Uiso . . 1.000
H H15 0.952(3) 0.8935(12) 0.6544(12) 0.121(6) Uiso . . 1.000
H H16 0.931(4) 0.7768(16) 0.6593(16) 0.188(12) Uiso . . 1.000
H H17 0.9104(17) 0.3404(8) 0.6571(8) 0.053(3) Uiso . . 1.000
H H18 0.9281(18) 0.4411(9) 0.6894(9) 0.062(4) Uiso . . 1.000

loop_
_atom_type_symbol
_atom_type_description
_atom_type_scat_dispersion_real
_atom_type_scat_dispersion_imag
_atom_type_scat_source
C C 0.0181 0.0091 'International Tables Vol C Tables 4.2.6.8 and 6.1.1.4'
H H 0.0000 0.0000 'International Tables Vol C Tables 4.2.6.8 and 6.1.1.4'
O O 0.0492 0.0322 'International Tables Vol C Tables 4.2.6.8 and 6.1.1.4'

loop_
_geom_angle_atom_site_label_1
_geom_angle_atom_site_label_2
_geom_angle_atom_site_label_3
_geom_angle_site_symmetry_1
_geom_angle_site_symmetry_2
_geom_angle_site_symmetry_3
_geom_angle
_geom_angle_publ_flag
C1 O2 C2 . . . 118.34(6) yes
C3 O3 C12 . . . 111.28(5) yes
C6 O5 C14 . . . 114.29(7) yes
C5 O4 H1 . . . 108.1(8) no
C7 O6 H2 . . . 113.7(7) no
C10 O7 H3 . . . 110.3(7) no
C11 O8 H4 . . . 106.8(7) no
C13 O9 H5 . . . 108.7(9) no
H17 O10 H18 . . . 105.9(11) no
O2 C1 C9 . . . 118.54(7) yes
O1 C1 C9 . . . 124.25(7) yes
O1 C1 O2 . . . 117.20(7) yes
O2 C2 C3 . . . 110.81(6) yes
C3 C2 C10 . . . 109.91(6) no
O2 C2 C10 . . . 107.65(6) yes
C2 C3 C4 . . . 108.54(6) no
O3 C3 C2 . . . 107.78(6) yes
O3 C3 C4 . . . 111.84(6) yes
C5 C4 C9 . . . 119.03(7) no
C3 C4 C5 . . . 123.41(7) no
C3 C4 C9 . . . 117.51(6) no
O4 C5 C4 . . . 123.31(6) yes
O4 C5 C6 . . . 116.97(7) yes
C4 C5 C6 . . . 119.71(7) no
O5 C6 C5 . . . 121.03(7) yes
C5 C6 C7 . . . 120.17(7) no
O5 C6 C7 . . . 118.78(6) yes
O6 C7 C6 . . . 116.62(7) yes
O6 C7 C8 . . . 122.88(7) yes
C6 C7 C8 . . . 120.48(7) no
C7 C8 C9 . . . 118.86(7) no
C1 C9 C4 . . . 120.45(7) no
C1 C9 C8 . . . 117.86(7) no
C4 C9 C8 . . . 121.68(7) no
C2 C10 C11 . . . 110.36(6) no
O7 C10 C11 . . . 111.08(6) yes
O7 C10 C2 . . . 112.01(6) yes
C10 C11 C12 . . . 111.99(6) no
O8 C11 C10 . . . 110.20(6) yes
O8 C11 C12 . . . 110.10(6) yes
O3 C12 C13 . . . 107.67(6) yes
O3 C12 C11 . . . 109.89(6) yes
C11 C12 C13 . . . 111.12(6) no
O9 C13 C12 . . . 111.73(7) yes
C3 C2 H6 . . . 109.4(5) no
C10 C2 H6 . . . 110.6(5) no
O2 C2 H6 . . . 108.4(5) no
C2 C3 H7 . . . 109.5(5) no
C4 C3 H7 . . . 109.7(5) no
O3 C3 H7 . . . 109.4(5) no
C9 C8 H8 . . . 119.2(6) no
C7 C8 H8 . . . 122.0(6) no
O7 C10 H9 . . . 105.7(5) no
C2 C10 H9 . . . 108.0(5) no
C11 C10 H9 . . . 109.5(6) no
O8 C11 H10 . . . 107.9(5) no
C10 C11 H10 . . . 107.8(6) no
C12 C11 H10 . . . 108.8(5) no
C11 C12 H11 . . . 108.9(5) no
C13 C12 H11 . . . 110.1(5) no
O3 C12 H11 . . . 109.2(5) no
O9 C13 H12 . . . 106.6(7) no
C12 C13 H12 . . . 109.2(6) no
C12 C13 H13 . . . 109.1(6) no
O9 C13 H13 . . . 110.3(6) no
H12 C13 H13 . . . 109.9(8) no
O5 C14 H15 . . . 113.2(11) no
O5 C14 H16 . . . 119.0(17) no
O5 C14 H14 . . . 107.2(12) no
H14 C14 H16 . . . 92.6(18) no
H15 C14 H16 . . . 118(2) no
H14 C14 H15 . . . 102.0(14) no

loop_
_geom_bond_atom_site_label_1
_geom_bond_atom_site_label_2
_geom_bond_site_symmetry_1
_geom_bond_site_symmetry_2
_geom_bond_distance
_geom_bond_publ_flag
O1 C1 . . 1.2133(11) yes
O2 C1 . . 1.3452(9) yes
O2 C2 . . 1.4369(10) yes
O3 C3 . . 1.4261(9) yes
O3 C12 . . 1.4345(8) yes
O4 C5 . . 1.3516(10) yes
O5 C6 . . 1.3615(10) yes
O5 C14 . . 1.4106(15) yes
O6 C7 . . 1.3583(9) yes
O7 C10 . . 1.4199(10) yes
O8 C11 . . 1.4180(9) yes
O9 C13 . . 1.4189(10) yes
O4 H1 . . 0.911(13) no
O6 H2 . . 0.977(12) no
O7 H3 . . 0.940(12) no
O8 H4 . . 0.918(11) no
O9 H5 . . 0.867(11) no
O10 H18 . . 0.936(13) no
O10 H17 . . 0.922(12) no
C1 C9 . . 1.4778(11) no
C2 C3 . . 1.5159(11) no
C2 C10 . . 1.5167(10) no
C3 C4 . . 1.5042(10) no
C4 C9 . . 1.3942(11) no
C4 C5 . . 1.3961(10) no
C5 C6 . . 1.4026(10) no
C6 C7 . . 1.3974(11) no
C7 C8 . . 1.3853(11) no
C8 C9 . . 1.3963(10) no
C10 C11 . . 1.5316(11) no
C11 C12 . . 1.5363(11) no
C12 C13 . . 1.5176(11) no
C2 H6 . . 1.095(10) no
C3 H7 . . 1.075(10) no
C8 H8 . . 1.061(13) no
C10 H9 . . 1.067(10) no
C11 H10 . . 1.078(10) no
C12 H11 . . 1.099(10) no
C13 H13 . . 1.091(11) no
C13 H12 . . 1.047(11) no
C14 H16 . . 0.87(2) no
C14 H14 . . 1.08(2) no
C14 H15 . . 1.036(19) no

loop_
_geom_contact_atom_site_label_1
_geom_contact_atom_site_label_2
_geom_contact_distance
_geom_contact_site_symmetry_1
_geom_contact_site_symmetry_2
_geom_contact_publ_flag
O1 O10 2.8568(10) . 1_455 no
O2 O7 2.8446(8) . . no
O3 O9 2.8884(9) . . no
O3 O4 2.6655(8) . . no
O4 O3 2.6655(8) . . no
O4 C14 3.0221(15) . . no
O4 O5 2.7190(9) . . no
O5 O6 2.6621(10) . . no
O5 O4 2.7190(9) . . no
O6 O5 2.6621(10) . . no
O7 O2 2.8446(8) . . no
O7 O8 2.9045(9) . . no
O7 O9 2.7406(9) . 1_455 no
O8 O7 2.9045(9) . . no
O9 O7 2.7406(9) . 1_655 no
O9 O3 2.8884(9) . . no
O10 C3 3.3385(11) . . no
O10 O1 2.8568(10) . 1_655 no
O1 H8 2.514(10) . . no
O1 H18 1.923(13) . 1_455 no
O2 H3 2.893(11) . . no
O2 H18 2.660(13) . 1_455 no
O3 H1 1.865(13) . . no
O4 H16 2.64(2) . . no
O8 H12 2.620(12) . . no
O9 H6 2.748(10) . 1_655 no
O9 H3 1.809(12) . 1_655 no
O10 H11 2.742(10) . . no
O10 H7 2.352(10) . . no
C3 O10 3.3385(11) . . no
C14 O4 3.0221(15) . . no
C1 H18 2.649(13) . 1_455 no
C3 H1 2.483(13) . . no
C5 H16 2.89(3) . . no
C9 H6 2.947(10) . . no
C12 H1 3.022(13) . . no
C13 H3 2.735(13) . 1_655 no
C14 H8 3.086(12) . 1_655 no
H1 O3 1.865(13) . . no
H1 C3 2.483(13) . . no
H1 C12 3.022(13) . . no
H2 H8 2.393(15) . . no
H3 H5 2.494(16) . 1_455 no
H3 C13 2.735(13) . 1_455 no
H3 O2 2.893(11) . . no
H3 H6 2.334(15) . . no
H3 O9 1.809(12) . 1_455 no
H4 H9 2.332(15) . . no
H4 H11 2.389(15) . . no
H5 H3 2.494(16) . 1_655 no
H6 O9 2.748(10) . 1_455 no
H6 C9 2.947(10) . . no
H6 H3 2.334(15) . . no
H7 H9 2.501(13) . . no
H7 H11 2.274(14) . . no
H7 O10 2.352(10) . . no
H8 H16 2.39(3) . 1_455 no
H8 O1 2.514(10) . . no
H8 C14 3.086(12) . 1_455 no
H8 H2 2.393(15) . . no
H9 H7 2.501(13) . . no
H9 H4 2.332(15) . . no
H10 H13 2.505(15) . . no
H11 O10 2.742(10) . . no
H11 H4 2.389(15) . . no
H11 H7 2.274(14) . . no
H12 O8 2.620(12) . . no
H13 H10 2.505(15) . . no
H16 C5 2.89(3) . . no
H16 H8 2.39(3) . 1_655 no
H16 O4 2.64(2) . . no
H18 O1 1.923(13) . 1_655 no
H18 O2 2.660(13) . 1_655 no
H18 C1 2.649(13) . 1_655 no

loop_
_geom_torsion_atom_site_label_1
_geom_torsion_atom_site_label_2
_geom_torsion_atom_site_label_3
_geom_torsion_atom_site_label_4
_geom_torsion_site_symmetry_1
_geom_torsion_site_symmetry_2
_geom_torsion_site_symmetry_3
_geom_torsion_site_symmetry_4
_geom_torsion
_geom_torsion_publ_flag
C2 O2 C1 O1 . . . . 166.15(7) no
C2 O2 C1 C9 . . . . -14.80(10) no
C1 O2 C2 C3 . . . . 49.41(9) no
C1 O2 C2 C10 . . . . 169.62(7) no
C12 O3 C3 C2 . . . . -68.30(7) no
C12 O3 C3 C4 . . . . 172.47(6) no
C3 O3 C12 C11 . . . . 62.48(7) no
C3 O3 C12 C13 . . . . -176.36(6) no
C14 O5 C6 C5 . . . . -74.25(10) no
C14 O5 C6 C7 . . . . 107.29(9) no
O2 C1 C9 C8 . . . . 170.94(7) no
O1 C1 C9 C8 . . . . -10.09(12) no
O2 C1 C9 C4 . . . . -10.34(11) no
O1 C1 C9 C4 . . . . 168.64(8) no
O2 C2 C3 C4 . . . . -57.25(7) no
C10 C2 C3 O3 . . . . 62.59(7) no
C10 C2 C3 C4 . . . . -176.11(6) no
O2 C2 C3 O3 . . . . -178.55(5) no
O2 C2 C10 O7 . . . . 62.06(7) no
O2 C2 C10 C11 . . . . -173.63(6) no
C3 C2 C10 O7 . . . . -177.16(6) no
C3 C2 C10 C11 . . . . -52.85(8) no
O3 C3 C4 C9 . . . . 153.20(6) no
C2 C3 C4 C5 . . . . -148.11(7) no
O3 C3 C4 C5 . . . . -29.34(10) no
C2 C3 C4 C9 . . . . 34.43(9) no
C9 C4 C5 O4 . . . . 178.82(7) no
C9 C4 C5 C6 . . . . -1.71(11) no
C3 C4 C9 C8 . . . . 176.94(7) no
C5 C4 C9 C1 . . . . -179.31(7) no
C3 C4 C9 C1 . . . . -1.73(11) no
C3 C4 C5 O4 . . . . 1.40(11) no
C3 C4 C5 C6 . . . . -179.13(7) no
C5 C4 C9 C8 . . . . -0.63(11) no
C4 C5 C6 O5 . . . . -175.60(7) no
O4 C5 C6 O5 . . . . 3.90(11) no
O4 C5 C6 C7 . . . . -177.66(7) no
C4 C5 C6 C7 . . . . 2.84(11) no
O5 C6 C7 O6 . . . . -2.15(10) no
O5 C6 C7 C8 . . . . 176.85(7) no
C5 C6 C7 C8 . . . . -1.63(11) no
C5 C6 C7 O6 . . . . 179.37(7) no
O6 C7 C8 C9 . . . . 178.24(7) no
C6 C7 C8 C9 . . . . -0.69(12) no
C7 C8 C9 C4 . . . . 1.84(12) no
C7 C8 C9 C1 . . . . -179.45(7) no
O7 C10 C11 C12 . . . . 172.26(6) no
C2 C10 C11 O8 . . . . 170.34(6) no
O7 C10 C11 O8 . . . . -64.82(8) no
C2 C10 C11 C12 . . . . 47.42(8) no
O8 C11 C12 O3 . . . . -174.18(6) no
O8 C11 C12 C13 . . . . 66.75(8) no
C10 C11 C12 C13 . . . . -170.27(6) no
C10 C11 C12 O3 . . . . -51.21(8) no
O3 C12 C13 O9 . . . . 67.05(8) no
C11 C12 C13 O9 . . . . -172.56(6) no

loop_
_cod_related_entry_id
_cod_related_entry_database
_cod_related_entry_code
1 ChemSpider 174398
